data_4033131
loop_
_publ_author_name
'Chang, Meng-Yang'
'Chen, Han-Yu'
'Chen, Yu-Hsin'

_publ_section_title
;
 Synthesis of 2-Aryl-3-sulfonylchromans via Knoevenagel Condensation and
 Reduction Protocol.
;
_journal_issue 23
_journal_name_full 'The Journal of organic chemistry'
_journal_page_first 12631
_journal_page_last 12639
_journal_paper_doi 10.1021/acs.joc.7b02392
_journal_volume 82
_journal_year 2017
_chemical_formula_sum 'C23 H24 O5 S'
_chemical_formula_weight 412.48
_space_group_crystal_system monoclinic
_space_group_IT_number 14
_space_group_name_Hall '-P 2ybc'
_space_group_name_H-M_alt 'P 1 21/c 1'
_symmetry_space_group_name_Hall '-P 2ybc'
_symmetry_space_group_name_H-M 'P 1 21/c 1'
_atom_sites_solution_hydrogens mixed
_audit_creation_method SHELXL-2014/6
_cell_angle_alpha 90
_cell_angle_beta 96.180(2)
_cell_angle_gamma 90
_cell_formula_units_Z 4
_cell_length_a 17.0858(17)
_cell_length_b 7.1245(8)
_cell_length_c 16.5916(17)
_cell_measurement_reflns_used 6570
_cell_measurement_temperature 100(2)
_cell_measurement_theta_max 28.2791
_cell_measurement_theta_min 2.3980
_cell_volume 2007.9(4)
_computing_cell_refinement 'SAINT V8.34A (Bruker AXS Inc., 2013)'
_computing_data_collection 'Bruker APEX2'
_computing_data_reduction 'SAINT V8.34A (Bruker AXS Inc., 2013)'
_computing_molecular_graphics 'Bruker SHELXTL'
_computing_publication_material 'Bruker SHELXTL'
_computing_structure_refinement 'SHELXL-2014/6 (Sheldrick, 2014)'
_diffrn_ambient_temperature 100(2)
_diffrn_detector_area_resol_mean 8.3333
_diffrn_measured_fraction_theta_full 0.999
_diffrn_measured_fraction_theta_max 0.997
_diffrn_measurement_device_type 'Bruker APEX-II CCD'
_diffrn_measurement_method '\f and \w scans'
_diffrn_radiation_type MoK\a
_diffrn_radiation_wavelength 0.71073
_diffrn_reflns_av_R_equivalents 0.0277
_diffrn_reflns_av_unetI/netI 0.0279
_diffrn_reflns_Laue_measured_fraction_full 0.999
_diffrn_reflns_Laue_measured_fraction_max 0.997
_diffrn_reflns_limit_h_max 22
_diffrn_reflns_limit_h_min -22
_diffrn_reflns_limit_k_max 5
_diffrn_reflns_limit_k_min -9
_diffrn_reflns_limit_l_max 22
_diffrn_reflns_limit_l_min -22
_diffrn_reflns_number 18419
_diffrn_reflns_point_group_measured_fraction_full 0.999
_diffrn_reflns_point_group_measured_fraction_max 0.997
_diffrn_reflns_theta_full 25.242
_diffrn_reflns_theta_max 28.310
_diffrn_reflns_theta_min 2.398
_exptl_absorpt_coefficient_mu 0.194
_exptl_absorpt_correction_T_max 0.9485
_exptl_absorpt_correction_T_min 0.9030
_exptl_absorpt_correction_type multi-scan
_exptl_absorpt_process_details 'SADABS V2014/4 (Bruker AXS Inc.)'
_exptl_crystal_colour colorless
_exptl_crystal_density_diffrn 1.364
_exptl_crystal_density_meas ?
_exptl_crystal_density_method 'not measured'
_exptl_crystal_description lump
_exptl_crystal_F_000 872
_exptl_crystal_size_max 0.21
_exptl_crystal_size_mid 0.18
_exptl_crystal_size_min 0.15
_refine_diff_density_max 0.366
_refine_diff_density_min -0.455
_refine_diff_density_rms 0.050
_refine_ls_extinction_method none
_refine_ls_goodness_of_fit_ref 1.034
_refine_ls_hydrogen_treatment mixed
_refine_ls_matrix_type full
_refine_ls_number_parameters 268
_refine_ls_number_reflns 4991
_refine_ls_number_restraints 0
_refine_ls_restrained_S_all 1.034
_refine_ls_R_factor_all 0.0443
_refine_ls_R_factor_gt 0.0354
_refine_ls_shift/su_max 0.001
_refine_ls_shift/su_mean 0.000
_refine_ls_structure_factor_coef Fsqd
_refine_ls_weighting_details 'w=1/[\s^2^(Fo^2^)+(0.0424P)^2^+0.9299P] where P=(Fo^2^+2Fc^2^)/3'
_refine_ls_weighting_scheme calc
_refine_ls_wR_factor_gt 0.0867
_refine_ls_wR_factor_ref 0.0922
_reflns_Friedel_coverage 0.000
_reflns_number_gt 4228
_reflns_number_total 4991
_reflns_threshold_expression 'I > 2\s(I)'
_cod_data_source_file jo7b02392_si_001.cif
_cod_data_source_block 170724LT
_cod_depositor_comments
;
The following automatic conversions were performed:

'_exptl_crystal_density_meas' value 'not measured' was changed to '?'
- the value is perceived as not measured.

Automatic conversion script
Id: cif_fix_values 4973 2017-02-22 13:04:09Z antanas 

 Adding full bibliography for 4033128--4033132.cif.
;
_cod_database_code 4033131
_shelx_space_group_comment
;
The symmetry employed for this shelxl refinement is uniquely defined
by the following loop, which should always be used as a source of
symmetry information in preference to the above space-group names.
They are only intended as comments.
;
_shelxl_version_number 2014/6

loop_
_space_group_symop_operation_xyz
'x, y, z'
'-x, y+1/2, -z+1/2'
'-x, -y, -z'
'x, -y-1/2, z-1/2'

loop_
_atom_site_label
_atom_site_type_symbol
_atom_site_fract_x
_atom_site_fract_y
_atom_site_fract_z
_atom_site_U_iso_or_equiv
_atom_site_adp_type
_atom_site_occupancy
_atom_site_site_symmetry_order
_atom_site_calc_flag
_atom_site_refinement_flags_posn
_atom_site_refinement_flags_adp
S1 S 0.32620(2) 0.52415(5) 0.39758(2) 0.01364(9) Uani 1 1 d . .
O1 O 0.00916(6) -0.02430(14) 0.39886(6) 0.0206(2) Uani 1 1 d . .
O2 O 0.34234(5) 0.44436(15) 0.32112(5) 0.0205(2) Uani 1 1 d . .
O3 O 0.34318(5) 0.72149(14) 0.41163(6) 0.0196(2) Uani 1 1 d . .
O4 O 0.19411(6) 0.80132(14) 0.45192(6) 0.0228(2) Uani 1 1 d . .
H5 H 0.2395(12) 0.828(3) 0.4417(11) 0.034 Uiso 1 1 d . U
C1 C -0.06497(8) -0.1023(2) 0.41404(9) 0.0246(3) Uani 1 1 d . .
H13 H -0.0893 -0.0221 0.4523 0.037 Uiso 1 1 calc R U
H12 H -0.0568 -0.2283 0.4371 0.037 Uiso 1 1 calc R U
H1 H -0.0996 -0.1100 0.3631 0.037 Uiso 1 1 calc R U
C2 C 0.00839(7) 0.1576(2) 0.37261(7) 0.0163(3) Uani 1 1 d . .
C3 C 0.08274(7) 0.22838(19) 0.36004(7) 0.0151(3) Uani 1 1 d . .
C4 C 0.09131(7) 0.41349(19) 0.33580(7) 0.0141(2) Uani 1 1 d . .
C5 C 0.17260(7) 0.4905(2) 0.32732(7) 0.0156(3) Uani 1 1 d . .
H20 H 0.1684 0.6222 0.3083 0.019 Uiso 1 1 calc R U
H19 H 0.1976 0.4162 0.2866 0.019 Uiso 1 1 calc R U
C6 C 0.22378(7) 0.48158(19) 0.40960(7) 0.0123(2) Uani 1 1 d . .
H4 H 0.2204 0.3498 0.4296 0.015 Uiso 1 1 calc R U
C7 C 0.37813(7) 0.39186(19) 0.47549(7) 0.0139(2) Uani 1 1 d . .
C8 C 0.41781(7) 0.4800(2) 0.54230(7) 0.0159(3) Uani 1 1 d . .
H23 H 0.4195 0.6131 0.5456 0.019 Uiso 1 1 calc R U
C9 C 0.45501(7) 0.3709(2) 0.60421(7) 0.0185(3) Uani 1 1 d . .
H24 H 0.4829 0.4304 0.6499 0.022 Uiso 1 1 calc R U
C10 C 0.45225(7) 0.1763(2) 0.60067(8) 0.0203(3) Uani 1 1 d . .
C11 C 0.48952(9) 0.0600(3) 0.67029(9) 0.0314(4) Uani 1 1 d . .
H3 H 0.5379 0.1213 0.6942 0.047 Uiso 1 1 calc R U
H2 H 0.5022 -0.0649 0.6505 0.047 Uiso 1 1 calc R U
H25 H 0.4528 0.0477 0.7114 0.047 Uiso 1 1 calc R U
C12 C 0.19274(7) 0.60912(19) 0.47426(7) 0.0148(2) Uani 1 1 d . .
H11 H 0.1360 0.5758 0.4751 0.018 Uiso 1 1 calc R U
C13 C 0.23177(7) 0.5735(2) 0.55981(7) 0.0179(3) Uani 1 1 d . .
C14 C 0.26338(8) 0.7187(2) 0.60858(9) 0.0265(3) Uani 1 1 d . .
H10 H 0.2627 0.8434 0.5882 0.032 Uiso 1 1 calc R U
C15 C 0.29642(9) 0.6812(3) 0.68802(9) 0.0391(5) Uani 1 1 d . .
H9 H 0.3176 0.7810 0.7215 0.047 Uiso 1 1 calc R U
C16 C 0.29832(9) 0.5013(3) 0.71780(9) 0.0409(5) Uani 1 1 d . .
H8 H 0.3207 0.4771 0.7717 0.049 Uiso 1 1 calc R U
C17 C 0.26768(8) 0.3555(3) 0.66946(8) 0.0334(4) Uani 1 1 d . .
H6 H 0.2697 0.2307 0.6897 0.040 Uiso 1 1 calc R U
C18 C 0.23384(8) 0.3917(2) 0.59112(8) 0.0221(3) Uani 1 1 d . .
H7 H 0.2118 0.2913 0.5585 0.027 Uiso 1 1 calc R U
C19 C -0.05760(7) 0.2697(2) 0.35722(8) 0.0192(3) Uani 1 1 d . .
H16 H -0.1081 0.2218 0.3649 0.023 Uiso 1 1 calc R U
C20 C -0.04966(8) 0.4526(2) 0.33045(8) 0.0203(3) Uani 1 1 d . .
H15 H -0.0951 0.5287 0.3184 0.024 Uiso 1 1 calc R U
C21 C 0.02414(8) 0.5250(2) 0.32120(7) 0.0174(3) Uani 1 1 d . .
H14 H 0.0290 0.6518 0.3047 0.021 Uiso 1 1 calc R U
O5 O 0.14799(5) 0.11707(14) 0.37179(6) 0.0197(2) Uani 1 1 d . .
H5A H 0.1354 0.0115 0.3889 0.030 Uiso 1 1 calc R U
C23 C 0.37622(8) 0.1973(2) 0.46928(8) 0.0185(3) Uani 1 1 d . .
H22 H 0.3499 0.1382 0.4227 0.022 Uiso 1 1 calc R U
C24 C 0.41328(8) 0.0910(2) 0.53208(9) 0.0217(3) Uani 1 1 d . .
H21 H 0.4121 -0.0420 0.5284 0.026 Uiso 1 1 calc R U

loop_
_atom_site_aniso_label
_atom_site_aniso_U_11
_atom_site_aniso_U_22
_atom_site_aniso_U_33
_atom_site_aniso_U_23
_atom_site_aniso_U_13
_atom_site_aniso_U_12
S1 0.01069(14) 0.01705(17) 0.01312(14) 0.00259(12) 0.00108(10) -0.00050(12)
O1 0.0173(5) 0.0169(5) 0.0276(5) 0.0003(4) 0.0025(4) -0.0040(4)
O2 0.0165(4) 0.0319(6) 0.0137(4) 0.0006(4) 0.0041(3) 0.0009(4)
O3 0.0157(4) 0.0165(5) 0.0261(5) 0.0055(4) 0.0005(4) -0.0030(4)
O4 0.0185(5) 0.0151(5) 0.0343(5) 0.0007(4) 0.0002(4) 0.0032(4)
C1 0.0227(7) 0.0251(8) 0.0266(7) -0.0023(6) 0.0052(5) -0.0089(6)
C2 0.0164(6) 0.0167(7) 0.0156(5) -0.0037(5) 0.0007(4) -0.0022(5)
C3 0.0128(5) 0.0178(7) 0.0140(5) -0.0024(5) -0.0008(4) 0.0024(5)
C4 0.0131(5) 0.0184(7) 0.0103(5) -0.0012(5) -0.0013(4) -0.0004(5)
C5 0.0135(6) 0.0211(7) 0.0118(5) 0.0023(5) -0.0003(4) -0.0006(5)
C6 0.0102(5) 0.0144(6) 0.0123(5) 0.0018(5) 0.0005(4) -0.0007(5)
C7 0.0103(5) 0.0175(7) 0.0138(5) 0.0021(5) 0.0012(4) 0.0011(5)
C8 0.0123(5) 0.0183(7) 0.0171(6) -0.0014(5) 0.0021(4) -0.0011(5)
C9 0.0123(5) 0.0278(8) 0.0150(5) -0.0002(5) -0.0002(4) -0.0012(5)
C10 0.0132(6) 0.0273(8) 0.0204(6) 0.0069(6) 0.0018(5) 0.0041(5)
C11 0.0251(7) 0.0395(10) 0.0285(7) 0.0135(7) -0.0025(6) 0.0069(7)
C12 0.0127(5) 0.0154(7) 0.0158(5) -0.0003(5) -0.0001(4) 0.0005(5)
C13 0.0101(5) 0.0294(8) 0.0143(5) -0.0039(5) 0.0024(4) 0.0019(5)
C14 0.0160(6) 0.0375(9) 0.0259(7) -0.0137(6) 0.0020(5) 0.0029(6)
C15 0.0179(7) 0.0746(15) 0.0242(7) -0.0260(9) -0.0001(6) 0.0009(8)
C16 0.0199(7) 0.0896(17) 0.0130(6) 0.0021(8) 0.0003(5) -0.0001(8)
C17 0.0176(6) 0.0628(12) 0.0198(7) 0.0157(7) 0.0026(5) -0.0020(7)
C18 0.0132(6) 0.0366(9) 0.0170(6) 0.0057(6) 0.0028(5) -0.0015(6)
C19 0.0115(5) 0.0248(8) 0.0214(6) -0.0061(6) 0.0017(5) -0.0011(5)
C20 0.0139(6) 0.0236(8) 0.0226(6) -0.0042(6) -0.0014(5) 0.0056(5)
C21 0.0181(6) 0.0178(7) 0.0155(5) -0.0004(5) -0.0025(4) 0.0021(5)
O5 0.0133(4) 0.0158(5) 0.0295(5) 0.0021(4) -0.0001(4) 0.0021(4)
C23 0.0166(6) 0.0184(7) 0.0198(6) -0.0030(5) -0.0012(5) 0.0016(5)
C24 0.0205(6) 0.0155(7) 0.0286(7) 0.0019(6) 0.0005(5) 0.0033(5)

loop_
_atom_type_symbol
_atom_type_description
_atom_type_scat_dispersion_real
_atom_type_scat_dispersion_imag
_atom_type_scat_source
C C 0.0033 0.0016 'International Tables Vol C Tables 4.2.6.8 and 6.1.1.4'
H H 0.0000 0.0000 'International Tables Vol C Tables 4.2.6.8 and 6.1.1.4'
O O 0.0106 0.0060 'International Tables Vol C Tables 4.2.6.8 and 6.1.1.4'
S S 0.1246 0.1234 'International Tables Vol C Tables 4.2.6.8 and 6.1.1.4'

loop_
_geom_angle_atom_site_label_1
_geom_angle_atom_site_label_2
_geom_angle_atom_site_label_3
_geom_angle
O2 S1 O3 117.99(6)
O2 S1 C7 107.79(6)
O3 S1 C7 108.96(6)
O2 S1 C6 108.04(6)
O3 S1 C6 108.93(6)
C7 S1 C6 104.27(6)
C2 O1 C1 116.52(11)
C12 O4 H5 108.2(14)
O1 C1 H13 109.5
O1 C1 H12 109.5
H13 C1 H12 109.5
O1 C1 H1 109.5
H13 C1 H1 109.5
H12 C1 H1 109.5
O1 C2 C19 125.89(12)
O1 C2 C3 114.24(11)
C19 C2 C3 119.87(13)
O5 C3 C4 118.83(11)
O5 C3 C2 120.57(12)
C4 C3 C2 120.60(12)
C3 C4 C21 118.67(12)
C3 C4 C5 119.78(11)
C21 C4 C5 121.53(12)
C4 C5 C6 109.96(9)
C4 C5 H20 109.7
C6 C5 H20 109.7
C4 C5 H19 109.7
C6 C5 H19 109.7
H20 C5 H19 108.2
C5 C6 C12 112.76(10)
C5 C6 S1 111.03(8)
C12 C6 S1 112.77(9)
C5 C6 H4 106.6
C12 C6 H4 106.6
S1 C6 H4 106.6
C8 C7 C23 121.12(12)
C8 C7 S1 120.60(11)
C23 C7 S1 118.26(9)
C7 C8 C9 118.95(13)
C7 C8 H23 120.5
C9 C8 H23 120.5
C8 C9 C10 121.17(12)
C8 C9 H24 119.4
C10 C9 H24 119.4
C9 C10 C24 118.75(12)
C9 C10 C11 120.50(13)
C24 C10 C11 120.74(14)
C10 C11 H3 109.5
C10 C11 H2 109.5
H3 C11 H2 109.5
C10 C11 H25 109.5
H3 C11 H25 109.5
H2 C11 H25 109.5
O4 C12 C13 112.73(11)
O4 C12 C6 111.73(10)
C13 C12 C6 113.64(10)
O4 C12 H11 106.0
C13 C12 H11 106.0
C6 C12 H11 106.0
C14 C13 C18 118.87(13)
C14 C13 C12 121.56(14)
C18 C13 C12 119.55(12)
C13 C14 C15 119.89(17)
C13 C14 H10 120.1
C15 C14 H10 120.1
C16 C15 C14 120.51(16)
C16 C15 H9 119.7
C14 C15 H9 119.7
C15 C16 C17 120.03(14)
C15 C16 H8 120.0
C17 C16 H8 120.0
C16 C17 C18 119.86(17)
C16 C17 H6 120.1
C18 C17 H6 120.1
C17 C18 C13 120.83(15)
C17 C18 H7 119.6
C13 C18 H7 119.6
C2 C19 C20 119.71(12)
C2 C19 H16 120.1
C20 C19 H16 120.1
C21 C20 C19 120.42(12)
C21 C20 H15 119.8
C19 C20 H15 119.8
C20 C21 C4 120.65(13)
C20 C21 H14 119.7
C4 C21 H14 119.7
C3 O5 H5A 109.5
C24 C23 C7 118.98(12)
C24 C23 H22 120.5
C7 C23 H22 120.5
C23 C24 C10 120.99(14)
C23 C24 H21 119.5
C10 C24 H21 119.5

loop_
_geom_bond_atom_site_label_1
_geom_bond_atom_site_label_2
_geom_bond_distance
S1 O2 1.4435(9)
S1 O3 1.4494(10)
S1 C7 1.7606(12)
S1 C6 1.8081(12)
O1 C2 1.3666(17)
O1 C1 1.4302(16)
O4 C12 1.4194(16)
O4 H5 0.83(2)
C1 H13 0.9800
C1 H12 0.9800
C1 H1 0.9800
C2 C19 1.3831(19)
C2 C3 1.4030(17)
C3 O5 1.3650(15)
C3 C4 1.3911(19)
C4 C21 1.3955(18)
C4 C5 1.5141(17)
C5 C6 1.5412(16)
C5 H20 0.9900
C5 H19 0.9900
C6 C12 1.5427(17)
C6 H4 1.0000
C7 C8 1.3860(17)
C7 C23 1.3897(19)
C8 C9 1.3867(18)
C8 H23 0.9500
C9 C10 1.388(2)
C9 H24 0.9500
C10 C24 1.394(2)
C10 C11 1.5063(19)
C11 H3 0.9800
C11 H2 0.9800
C11 H25 0.9800
C12 C13 1.5232(17)
C12 H11 1.0000
C13 C14 1.387(2)
C13 C18 1.394(2)
C14 C15 1.403(2)
C14 H10 0.9500
C15 C16 1.373(3)
C15 H9 0.9500
C16 C17 1.380(3)
C16 H8 0.9500
C17 C18 1.3886(19)
C17 H6 0.9500
C18 H7 0.9500
C19 C20 1.388(2)
C19 H16 0.9500
C20 C21 1.3860(19)
C20 H15 0.9500
C21 H14 0.9500
O5 H5A 0.8400
C23 C24 1.3851(19)
C23 H22 0.9500
C24 H21 0.9500
